data_1548334
loop_
_publ_author_name
'Zhichang Liu'
'Marco Frasconi'
'Juying Lei'
'Zachary J. Brown'
'Zhixue Zhu'
'Dennis Cao'
'Julien Iehl'
'Guoliang Liu'
'Albert C. Fahrenbach'
'Youssry Y. Botros'
'Omar K. Farha'
'Joseph T. Hupp'
'Chad A. Mirkin'
'J. Fraser Stoddart'

_publ_section_title
;
 Selective isolation of gold facilitated by second-sphere coordination
 with alpha-cyclodextrin
;
_journal_name_full 'Nature Communications'
_journal_page_first 1855
_journal_paper_doi 10.1038/ncomms2891
_journal_volume 4
_journal_year 2013
_chemical_absolute_configuration ad
_chemical_formula_moiety '3(C48 H80 O40), Au Cl4'
_chemical_formula_sum 'C144 H240 Au Cl4 O120'
_chemical_formula_weight 4230.13
_space_group_crystal_system tetragonal
_space_group_IT_number 90
_space_group_name_Hall 'P 4ab 2ab'
_space_group_name_H-M_alt 'P 4 21 2'
_symmetry_space_group_name_Hall 'P 4ab 2ab'
_symmetry_space_group_name_H-M 'P 4 21 2'
_atom_sites_solution_hydrogens geom
_atom_sites_solution_primary direct
_atom_sites_solution_secondary difmap
_cell_angle_alpha 90.00
_cell_angle_beta 90.00
_cell_angle_gamma 90.00
_cell_formula_units_Z 2
_cell_length_a 23.6973(3)
_cell_length_b 23.6973(3)
_cell_length_c 22.8929(4)
_cell_measurement_reflns_used 9890
_cell_measurement_temperature 100(2)
_cell_measurement_theta_max 65.11
_cell_measurement_theta_min 3.27
_cell_volume 12855.8(3)
_computing_cell_refinement 'SAINT V7.23A (Bruker, 2005)'
_computing_data_collection 'APEX2 V2.1-4 (Bruker, 2007)'
_computing_data_reduction 'Bruker SAINT'
_computing_molecular_graphics
;
O. V. Dolomanov, L. J. Bourhis, R. J. Gildea, J. A. K. Howard and H. Puschmann,
OLEX2: a complete structure solution, refinement and analysis program.
J. Appl. Cryst. (2009). 42, 339-341.
;
_computing_publication_material
;
O. V. Dolomanov, L. J. Bourhis, R. J. Gildea, J. A. K. Howard and H. Puschmann,
OLEX2: a complete structure solution, refinement and analysis program.
J. Appl. Cryst. (2009). 42, 339-341.
;
_computing_structure_refinement
;
XL, G.M. Sheldrick, Acta Cryst.
(2008). A64, 112-122
;
_computing_structure_solution
;
XM, G.M. Sheldrick, Acta Cryst.
(2008). A64, 112-122
;
_diffrn_ambient_temperature 100.01
_diffrn_detector_area_resol_mean 8
_diffrn_measured_fraction_theta_full 0.995
_diffrn_measured_fraction_theta_max 0.995
_diffrn_measurement_device_type 'Bruker SMART APEX CCD area detector'
_diffrn_measurement_method '\w and \f scans'
_diffrn_radiation_monochromator 'Quazar optics'
_diffrn_radiation_type CuK\a
_diffrn_radiation_wavelength 1.54184
_diffrn_reflns_av_R_equivalents 0.0552
_diffrn_reflns_av_unetI/netI 0.0401
_diffrn_reflns_limit_h_max 27
_diffrn_reflns_limit_h_min -27
_diffrn_reflns_limit_k_max 22
_diffrn_reflns_limit_k_min -25
_diffrn_reflns_limit_l_max 26
_diffrn_reflns_limit_l_min -26
_diffrn_reflns_number 50197
_diffrn_reflns_theta_full 65.12
_diffrn_reflns_theta_max 65.12
_diffrn_reflns_theta_min 2.68
_diffrn_source microsource
_diffrn_source_current 0.64
_diffrn_source_power 0.0286272
_diffrn_source_voltage 44.73
_diffrn_standards_number 0
_exptl_absorpt_coefficient_mu 2.200
_exptl_absorpt_correction_T_max 0.7526
_exptl_absorpt_correction_T_min 0.6022
_exptl_absorpt_correction_type multi-scan
_exptl_absorpt_process_details
;
SADABS-2008/1 (Bruker,2008) was used for absorption correction.
R(int) was 0.0652 before and 0.0505 after correction.
The Ratio of minimum to maximum transmission is 0.8002.
The \l/2 correction factor is 0.0015.
;
_exptl_crystal_colour yellow
_exptl_crystal_colour_primary yellow
_exptl_crystal_density_diffrn 1.093
_exptl_crystal_density_method 'not measured'
_exptl_crystal_description block
_exptl_crystal_F_000 4422
_exptl_crystal_size_max 0.14
_exptl_crystal_size_mid 0.124
_exptl_crystal_size_min 0.071
_refine_diff_density_max 0.358
_refine_diff_density_min -0.951
_refine_diff_density_rms 0.075
_refine_ls_abs_structure_details 'Flack H D (1983), Acta Cryst. A39, 876-881'
_refine_ls_abs_structure_Flack 0.069(10)
_refine_ls_extinction_method none
_refine_ls_goodness_of_fit_ref 1.061
_refine_ls_hydrogen_treatment constr
_refine_ls_matrix_type full
_refine_ls_number_parameters 629
_refine_ls_number_reflns 10916
_refine_ls_number_restraints 0
_refine_ls_restrained_S_all 1.061
_refine_ls_R_factor_all 0.0615
_refine_ls_R_factor_gt 0.0542
_refine_ls_shift/su_max 0.001
_refine_ls_shift/su_mean 0.000
_refine_ls_structure_factor_coef Fsqd
_refine_ls_weighting_details 'calc w=1/[\s^2^(Fo^2^)+(0.1152P)^2^+2.3128P] where P=(Fo^2^+2Fc^2^)/3'
_refine_ls_weighting_scheme calc
_refine_ls_wR_factor_gt 0.1643
_refine_ls_wR_factor_ref 0.1696
_reflns_number_gt 9245
_reflns_number_total 10916
_reflns_threshold_expression >2sigma(I)
_cod_data_source_file ncomms2891-s7.cif
_cod_data_source_block n1316
_cod_database_code 1548334
_smtbx_masks_special_details
;
 The solvent masking procedure as implemented in Olex2 was used to remove the
 electronic contribution of solvent molecules from the refinement.  Only the
 atoms used in the refinement model are reported in the formula here.

 Total solvent accessible volume / cell = 5002.5 Ang^3^ [38.9%]
 Total electron count / cell = 691.2
;

loop_
_space_group_symop_id
_space_group_symop_operation_xyz
1 'x, y, z'
2 '-y+1/2, x+1/2, z'
3 '-x, -y, z'
4 'y+1/2, -x+1/2, z'
5 'x+1/2, -y+1/2, -z'
6 '-x+1/2, y+1/2, -z'
7 'y, x, -z'
8 '-y, -x, -z'

loop_
_atom_site_label
_atom_site_type_symbol
_atom_site_fract_x
_atom_site_fract_y
_atom_site_fract_z
_atom_site_U_iso_or_equiv
_atom_site_adp_type
_atom_site_occupancy
_atom_site_symmetry_multiplicity
_atom_site_calc_flag
_atom_site_refinement_flags
_atom_site_disorder_assembly
_atom_site_disorder_group
O1 O 0.27988(11) 0.88609(10) 0.56155(10) 0.0281(5) Uani 1 1 d . . .
O2 O 0.29038(10) 0.80922(11) 0.49739(9) 0.0293(6) Uani 1 1 d . . .
O3 O 0.25132(11) 0.81820(10) 0.65192(10) 0.0263(5) Uani 1 1 d . . .
H3 H 0.2483 0.8531 0.6465 0.039 Uiso 1 1 calc R . .
O4 O 0.34847(11) 0.74782(11) 0.65643(10) 0.0283(5) Uani 1 1 d . . .
H4 H 0.3821 0.7369 0.6544 0.042 Uiso 1 1 calc R . .
O5 O 0.35944(13) 0.72911(13) 0.43498(11) 0.0411(7) Uani 1 1 d . . .
H5 H 0.3658 0.7213 0.3998 0.062 Uiso 1 1 calc R . .
O6 O 0.42440(11) 0.76389(11) 0.56221(10) 0.0298(6) Uani 1 1 d . . .
O7 O 0.48670(11) 0.71739(13) 0.49837(10) 0.0386(7) Uani 1 1 d . . .
O8 O 0.45282(12) 0.69436(14) 0.65349(11) 0.0396(7) Uani 1 1 d . . .
H8 H 0.4734 0.6969 0.6833 0.059 Uiso 1 1 calc R . .
O9 O 0.57123(12) 0.71371(14) 0.65691(10) 0.0379(7) Uani 1 1 d . . .
H9 H 0.5704 0.7363 0.6852 0.057 Uiso 1 1 calc R . .
O10 O 0.58964(14) 0.70746(16) 0.43486(12) 0.0503(8) Uani 1 1 d . . .
H10 H 0.5673 0.6836 0.4206 0.075 Uiso 1 1 calc R . .
C1 C 0.26171(16) 0.83137(16) 0.54824(14) 0.0279(8) Uani 1 1 d . . .
H1 H 0.2201 0.8316 0.5411 0.034 Uiso 1 1 calc R . .
C2 C 0.27514(15) 0.79259(15) 0.60114(14) 0.0261(8) Uani 1 1 d . . .
H2 H 0.2581 0.7545 0.5949 0.031 Uiso 1 1 calc R . .
C3 C 0.33700(15) 0.78727(15) 0.60897(14) 0.0250(7) Uani 1 1 d . . .
H3A H 0.3530 0.8250 0.6193 0.030 Uiso 1 1 calc R . .
C4 C 0.36550(16) 0.76581(16) 0.55314(14) 0.0284(8) Uani 1 1 d . . .
H4A H 0.3514 0.7271 0.5439 0.034 Uiso 1 1 calc R . .
C5 C 0.34972(15) 0.80647(16) 0.50265(14) 0.0269(8) Uani 1 1 d . . .
H5A H 0.3649 0.8450 0.5113 0.032 Uiso 1 1 calc R . .
C6 C 0.37390(19) 0.7858(2) 0.44562(16) 0.0400(10) Uani 1 1 d . . .
H6A H 0.3595 0.8096 0.4133 0.048 Uiso 1 1 calc R . .
H6B H 0.4155 0.7895 0.4466 0.048 Uiso 1 1 calc R . .
C7 C 0.45199(17) 0.71232(18) 0.54933(14) 0.0319(8) Uani 1 1 d . . .
H7 H 0.4228 0.6827 0.5420 0.038 Uiso 1 1 calc R . .
C8 C 0.48751(15) 0.69462(18) 0.60204(14) 0.0320(9) Uani 1 1 d . . .
H8A H 0.5026 0.6558 0.5953 0.038 Uiso 1 1 calc R . .
C9 C 0.53647(15) 0.73522(18) 0.61017(15) 0.0301(8) Uani 1 1 d . . .
H9A H 0.5216 0.7732 0.6212 0.036 Uiso 1 1 calc R . .
C10 C 0.57043(16) 0.74007(17) 0.55389(15) 0.0295(8) Uani 1 1 d . . .
H10A H 0.5875 0.7025 0.5446 0.035 Uiso 1 1 calc R . .
C11 C 0.53186(17) 0.75778(19) 0.50363(14) 0.0336(9) Uani 1 1 d . . .
H11 H 0.5157 0.7959 0.5120 0.040 Uiso 1 1 calc R . .
C12 C 0.56046(18) 0.7586(2) 0.44495(15) 0.0411(10) Uani 1 1 d . . .
H12A H 0.5319 0.7643 0.4140 0.049 Uiso 1 1 calc R . .
H12B H 0.5874 0.7905 0.4433 0.049 Uiso 1 1 calc R . .
O11 O 0.68004(11) 0.83236(10) 0.23202(10) 0.0270(5) Uani 1 1 d . . .
O12 O 0.58025(11) 0.73240(11) 0.16312(10) 0.0282(5) Uani 1 1 d . . .
O13 O 0.66353(12) 0.75566(12) 0.32207(10) 0.0317(6) Uani 1 1 d . . .
H13 H 0.6899 0.7788 0.3170 0.048 Uiso 1 1 calc R . .
O14 O 0.56263(11) 0.68913(11) 0.31544(11) 0.0310(6) Uani 1 1 d . . .
H14 H 0.5601 0.6538 0.3158 0.046 Uiso 1 1 calc R . .
O15 O 0.67090(12) 0.75978(11) 0.09139(11) 0.0330(6) Uani 1 1 d . . .
H15 H 0.6527 0.7307 0.0822 0.050 Uiso 1 1 calc R . .
O16 O 0.50918(11) 0.75018(10) 0.23064(9) 0.0260(5) Uani 1 1 d . . .
O17 O 0.36761(11) 0.75508(11) 0.16431(10) 0.0292(6) Uani 1 1 d . . .
O18 O 0.44138(11) 0.70408(12) 0.31984(10) 0.0334(6) Uani 1 1 d . . .
H18 H 0.4270 0.6719 0.3162 0.050 Uiso 1 1 calc R . .
O19 O 0.32683(11) 0.73852(12) 0.31810(10) 0.0326(6) Uani 1 1 d . . .
H19 H 0.3182 0.7729 0.3195 0.049 Uiso 1 1 calc R . .
O20 O 0.44911(18) 0.71222(14) 0.09057(15) 0.0565(9) Uani 1 1 d . . .
H20 H 0.4154 0.7016 0.0929 0.085 Uiso 1 1 calc R . .
C13 C 0.65137(17) 0.77910(15) 0.21971(15) 0.0289(8) Uani 1 1 d . . .
H13A H 0.6798 0.7500 0.2080 0.035 Uiso 1 1 calc R . .
C14 C 0.62339(16) 0.76155(16) 0.27645(14) 0.0265(7) Uani 1 1 d . . .
H14A H 0.5950 0.7908 0.2878 0.032 Uiso 1 1 calc R . .
C15 C 0.59339(16) 0.70643(16) 0.26561(14) 0.0268(8) Uani 1 1 d . . .
H15A H 0.6220 0.6768 0.2559 0.032 Uiso 1 1 calc R . .
C16 C 0.55205(16) 0.71247(16) 0.21398(15) 0.0296(8) Uani 1 1 d . . .
H16 H 0.5349 0.6748 0.2054 0.036 Uiso 1 1 calc R . .
C17 C 0.60875(15) 0.78614(15) 0.17190(15) 0.0253(7) Uani 1 1 d . . .
H17 H 0.5804 0.8151 0.1840 0.030 Uiso 1 1 calc R . .
C18 C 0.63253(15) 0.80198(15) 0.11289(14) 0.0253(7) Uani 1 1 d . . .
H18A H 0.6012 0.8067 0.0847 0.030 Uiso 1 1 calc R . .
H18B H 0.6525 0.8385 0.1161 0.030 Uiso 1 1 calc R . .
C19 C 0.45212(17) 0.73443(17) 0.21908(15) 0.0299(8) Uani 1 1 d . . .
H19A H 0.4509 0.6942 0.2058 0.036 Uiso 1 1 calc R . .
C20 C 0.42031(15) 0.74016(16) 0.27550(15) 0.0269(7) Uani 1 1 d . . .
H20A H 0.4237 0.7801 0.2893 0.032 Uiso 1 1 calc R . .
C21 C 0.35936(16) 0.72761(18) 0.26544(14) 0.0313(8) Uani 1 1 d . . .
H21 H 0.3556 0.6867 0.2554 0.038 Uiso 1 1 calc R . .
C22 C 0.33532(16) 0.76205(15) 0.21545(14) 0.0260(7) Uani 1 1 d . . .
H22 H 0.2961 0.7484 0.2074 0.031 Uiso 1 1 calc R . .
C23 C 0.42593(17) 0.77204(17) 0.17241(15) 0.0301(8) Uani 1 1 d . . .
H23 H 0.4269 0.8121 0.1862 0.036 Uiso 1 1 calc R . .
C24 C 0.45391(18) 0.76857(18) 0.11218(15) 0.0341(9) Uani 1 1 d . . .
H24A H 0.4352 0.7951 0.0849 0.041 Uiso 1 1 calc R . .
H24B H 0.4942 0.7792 0.1153 0.041 Uiso 1 1 calc R . .
O21 O 0.46723(10) 0.75410(11) 0.85656(9) 0.0276(5) Uani 1 1 d . . .
O22 O 0.60670(10) 0.74302(11) 0.92440(10) 0.0291(6) Uani 1 1 d . . .
O23 O 0.52830(12) 0.70233(12) 0.76839(10) 0.0340(6) Uani 1 1 d . . .
H23A H 0.4933 0.7025 0.7739 0.051 Uiso 1 1 calc R . .
O24 O 0.64982(11) 0.71858(11) 0.77257(10) 0.0287(5) Uani 1 1 d . . .
H24 H 0.6778 0.7393 0.7795 0.043 Uiso 1 1 calc R . .
O25 O 0.51830(12) 0.70659(12) 0.99597(10) 0.0354(6) Uani 1 1 d . . .
H25 H 0.5303 0.7054 1.0305 0.053 Uiso 1 1 calc R . .
O26 O 0.64833(10) 0.80322(10) 0.85758(10) 0.0249(5) Uani 1 1 d . . .
O27 O 0.39390(11) 0.74331(11) 0.92362(10) 0.0289(6) Uani 1 1 d . . .
O28 O 0.72336(11) 0.81267(11) 0.76772(10) 0.0282(5) Uani 1 1 d . . .
H28 H 0.7276 0.8278 0.7348 0.042 Uiso 1 1 calc R . .
O29 O 0.40594(11) 0.69618(11) 0.77062(10) 0.0286(5) Uani 1 1 d . . .
H29 H 0.4037 0.6608 0.7716 0.043 Uiso 1 1 calc R . .
O30 O 0.71955(14) 0.80563(13) 0.99305(11) 0.0451(7) Uani 1 1 d . . .
H30 H 0.7254 0.8081 1.0292 0.068 Uiso 1 1 calc R . .
C25 C 0.52214(14) 0.73197(15) 0.86788(14) 0.0232(7) Uani 1 1 d . . .
H25A H 0.5191 0.6914 0.8797 0.028 Uiso 1 1 calc R . .
C26 C 0.55505(15) 0.73653(16) 0.81160(14) 0.0249(7) Uani 1 1 d . . .
H26 H 0.5563 0.7767 0.7983 0.030 Uiso 1 1 calc R . .
C27 C 0.61581(16) 0.71454(16) 0.82336(16) 0.0293(8) Uani 1 1 d . . .
H27 H 0.6132 0.6738 0.8345 0.035 Uiso 1 1 calc R . .
C28 C 0.64080(16) 0.74716(15) 0.87536(14) 0.0264(8) Uani 1 1 d . . .
H28A H 0.6786 0.7308 0.8849 0.032 Uiso 1 1 calc R . .
C29 C 0.55115(16) 0.76538(16) 0.91612(14) 0.0273(8) Uani 1 1 d . . .
H29A H 0.5539 0.8059 0.9042 0.033 Uiso 1 1 calc R . .
C30 C 0.52278(17) 0.76156(18) 0.97463(14) 0.0329(8) Uani 1 1 d . . .
H30A H 0.5443 0.7845 1.0031 0.040 Uiso 1 1 calc R . .
H30B H 0.4845 0.7780 0.9715 0.040 Uiso 1 1 calc R . .
C31 C 0.70336(15) 0.82763(15) 0.86753(14) 0.0249(7) Uani 1 1 d . . .
H31 H 0.7304 0.7970 0.8786 0.030 Uiso 1 1 calc R . .
C32 C 0.72289(16) 0.85460(15) 0.81106(14) 0.0258(7) Uani 1 1 d . . .
H32 H 0.6960 0.8852 0.7997 0.031 Uiso 1 1 calc R . .
C33 C 0.37972(17) 0.71943(16) 0.82205(15) 0.0279(8) Uani 1 1 d . . .
H33 H 0.3479 0.6937 0.8329 0.033 Uiso 1 1 calc R . .
C34 C 0.42020(15) 0.72015(15) 0.87298(15) 0.0257(7) Uani 1 1 d . . .
H34 H 0.4332 0.6809 0.8815 0.031 Uiso 1 1 calc R . .
C35 C 0.70147(17) 0.87115(16) 0.91598(14) 0.0292(8) Uani 1 1 d . . .
H35 H 0.6755 0.9023 0.9040 0.035 Uiso 1 1 calc R . .
C36 C 0.68249(19) 0.84865(17) 0.97560(14) 0.0336(9) Uani 1 1 d . . .
H36A H 0.6828 0.8795 1.0047 0.040 Uiso 1 1 calc R . .
H36B H 0.6436 0.8337 0.9728 0.040 Uiso 1 1 calc R . .
Au1 Au 0.5000 1.0000 0.05106(7) 0.1779(7) Uani 1 4 d S . .
Cl1 Cl 0.4994(4) 0.9044(3) 0.0446(5) 0.233(3) Uani 0.478(5) 1 d P A 1
Cl1A Cl 0.5613(4) 0.9285(2) 0.0613(5) 0.233(3) Uani 0.522(5) 1 d P A 2

loop_
_atom_site_aniso_label
_atom_site_aniso_U_11
_atom_site_aniso_U_22
_atom_site_aniso_U_33
_atom_site_aniso_U_23
_atom_site_aniso_U_13
_atom_site_aniso_U_12
O1 0.0373(14) 0.0286(13) 0.0185(11) -0.0026(10) -0.0016(10) -0.0070(11)
O2 0.0324(14) 0.0401(14) 0.0154(10) -0.0041(10) 0.0032(10) 0.0015(11)
O3 0.0354(14) 0.0251(13) 0.0184(11) -0.0011(9) 0.0020(10) -0.0058(11)
O4 0.0320(14) 0.0356(14) 0.0173(11) 0.0032(10) -0.0032(10) -0.0036(11)
O5 0.0526(18) 0.0469(17) 0.0238(13) -0.0073(12) -0.0008(13) -0.0017(14)
O6 0.0292(13) 0.0365(14) 0.0236(12) -0.0027(11) -0.0012(10) -0.0036(11)
O7 0.0350(16) 0.0612(19) 0.0195(11) -0.0047(12) 0.0094(11) 0.0017(13)
O8 0.0336(15) 0.063(2) 0.0224(12) 0.0048(12) -0.0041(11) -0.0006(14)
O9 0.0348(15) 0.0637(19) 0.0152(11) 0.0088(12) 0.0024(10) 0.0066(13)
O10 0.056(2) 0.074(2) 0.0203(13) -0.0062(14) 0.0052(13) 0.0194(17)
C1 0.0306(19) 0.034(2) 0.0187(16) -0.0044(14) 0.0000(14) 0.0005(15)
C2 0.0304(19) 0.0293(18) 0.0186(15) -0.0012(14) 0.0002(13) -0.0066(15)
C3 0.0308(19) 0.0282(18) 0.0160(15) 0.0030(13) -0.0044(13) -0.0080(15)
C4 0.039(2) 0.0305(19) 0.0160(16) -0.0048(14) 0.0020(15) -0.0053(16)
C5 0.0237(18) 0.035(2) 0.0221(16) -0.0012(15) 0.0004(14) -0.0094(14)
C6 0.041(2) 0.058(3) 0.0208(18) 0.0029(18) 0.0006(16) -0.002(2)
C7 0.037(2) 0.043(2) 0.0160(16) 0.0000(15) 0.0016(15) -0.0019(17)
C8 0.0208(19) 0.054(2) 0.0211(16) 0.0059(16) 0.0024(14) 0.0061(16)
C9 0.0229(18) 0.049(2) 0.0181(15) 0.0020(15) -0.0029(14) 0.0005(16)
C10 0.0298(19) 0.042(2) 0.0173(17) -0.0010(15) -0.0024(14) 0.0047(16)
C11 0.034(2) 0.049(2) 0.0173(16) 0.0017(16) -0.0016(15) 0.0075(17)
C12 0.042(2) 0.068(3) 0.0134(16) -0.0011(17) -0.0052(15) 0.005(2)
O11 0.0338(14) 0.0174(12) 0.0298(11) -0.0025(10) 0.0029(10) -0.0002(10)
O12 0.0357(14) 0.0344(14) 0.0144(11) 0.0051(10) 0.0033(10) -0.0003(11)
O13 0.0366(15) 0.0379(15) 0.0206(12) 0.0013(10) -0.0006(11) 0.0117(11)
O14 0.0369(15) 0.0304(14) 0.0256(12) 0.0048(11) 0.0042(10) 0.0020(11)
O15 0.0422(16) 0.0325(14) 0.0243(12) 0.0006(11) 0.0041(11) 0.0035(12)
O16 0.0329(14) 0.0232(12) 0.0219(10) -0.0035(9) -0.0014(10) -0.0005(10)
O17 0.0340(14) 0.0336(14) 0.0201(12) -0.0008(10) 0.0000(10) -0.0033(11)
O18 0.0357(15) 0.0424(16) 0.0221(12) 0.0108(11) 0.0025(10) -0.0018(12)
O19 0.0313(14) 0.0487(17) 0.0177(11) -0.0003(11) 0.0059(10) -0.0043(12)
O20 0.084(3) 0.0432(18) 0.0423(16) -0.0009(14) 0.0297(18) 0.0045(17)
C13 0.042(2) 0.0211(18) 0.0232(17) -0.0046(14) 0.0080(15) 0.0060(15)
C14 0.0311(19) 0.0302(19) 0.0182(16) -0.0010(14) -0.0011(14) 0.0061(15)
C15 0.0313(19) 0.0306(19) 0.0186(16) 0.0029(14) 0.0053(14) 0.0058(15)
C16 0.032(2) 0.030(2) 0.0270(18) 0.0021(15) 0.0140(15) 0.0041(16)
C17 0.0293(19) 0.0208(17) 0.0258(17) 0.0025(14) -0.0007(14) 0.0037(14)
C18 0.0302(19) 0.0289(19) 0.0167(15) 0.0028(13) 0.0061(14) -0.0002(14)
C19 0.035(2) 0.035(2) 0.0192(17) -0.0027(14) 0.0024(15) -0.0018(16)
C20 0.0261(18) 0.0320(19) 0.0224(17) -0.0011(14) -0.0054(14) 0.0025(15)
C21 0.036(2) 0.044(2) 0.0142(16) 0.0058(15) -0.0032(14) -0.0087(17)
C22 0.032(2) 0.0263(19) 0.0197(16) 0.0043(14) -0.0030(14) -0.0001(14)
C23 0.034(2) 0.033(2) 0.0233(17) 0.0086(15) 0.0024(15) 0.0045(15)
C24 0.035(2) 0.046(2) 0.0217(16) 0.0077(16) 0.0076(15) 0.0082(17)
O21 0.0260(13) 0.0357(14) 0.0211(11) 0.0000(10) -0.0028(10) -0.0008(10)
O22 0.0258(13) 0.0392(15) 0.0223(12) 0.0063(10) 0.0015(10) 0.0008(11)
O23 0.0407(15) 0.0425(16) 0.0189(11) -0.0063(11) -0.0041(11) -0.0011(13)
O24 0.0331(14) 0.0333(14) 0.0198(11) -0.0038(10) 0.0101(10) 0.0016(11)
O25 0.0423(16) 0.0426(16) 0.0214(11) 0.0029(11) 0.0026(11) 0.0018(12)
O26 0.0289(13) 0.0245(13) 0.0214(11) 0.0030(9) 0.0039(10) 0.0008(10)
O27 0.0335(14) 0.0394(15) 0.0139(11) -0.0004(10) 0.0042(9) 0.0032(11)
O28 0.0419(15) 0.0269(13) 0.0158(10) 0.0003(9) 0.0001(10) 0.0014(11)
O29 0.0334(14) 0.0304(14) 0.0219(11) -0.0028(10) -0.0020(10) 0.0038(11)
O30 0.0626(19) 0.0478(17) 0.0248(12) 0.0127(12) -0.0046(13) -0.0069(15)
C25 0.0244(17) 0.0265(18) 0.0188(15) -0.0016(13) 0.0019(13) 0.0077(13)
C26 0.0238(18) 0.0314(19) 0.0196(16) -0.0016(14) 0.0035(13) 0.0028(15)
C27 0.035(2) 0.0287(19) 0.0237(17) 0.0007(14) -0.0044(15) -0.0092(16)
C28 0.038(2) 0.0264(18) 0.0151(15) 0.0000(13) -0.0037(14) 0.0076(15)
C29 0.0318(19) 0.037(2) 0.0131(15) 0.0010(14) 0.0016(13) 0.0113(16)
C30 0.035(2) 0.050(2) 0.0137(14) -0.0045(15) -0.0020(14) 0.0032(17)
C31 0.0233(17) 0.0280(18) 0.0233(16) 0.0034(14) -0.0011(14) 0.0059(14)
C32 0.0323(19) 0.0286(19) 0.0163(15) 0.0011(13) 0.0019(13) 0.0027(14)
C33 0.036(2) 0.0274(19) 0.0199(16) -0.0045(14) 0.0046(14) -0.0033(15)
C34 0.0250(18) 0.0266(18) 0.0254(17) 0.0007(14) 0.0051(14) -0.0027(14)
C35 0.044(2) 0.0298(19) 0.0142(15) 0.0090(14) 0.0014(15) 0.0016(16)
C36 0.053(2) 0.031(2) 0.0166(15) -0.0001(14) 0.0065(16) -0.0025(17)
Au1 0.0548(2) 0.0548(2) 0.424(2) 0.000 0.000 0.000
Cl1 0.203(5) 0.070(2) 0.425(9) 0.017(4) 0.028(8) 0.051(3)
Cl1A 0.203(5) 0.070(2) 0.425(9) 0.017(4) 0.028(8) 0.051(3)

loop_
_atom_type_symbol
_atom_type_description
_atom_type_scat_dispersion_real
_atom_type_scat_dispersion_imag
_atom_type_scat_source
C C 0.0181 0.0091 'International Tables Vol C Tables 4.2.6.8 and 6.1.1.4'
H H 0.0000 0.0000 'International Tables Vol C Tables 4.2.6.8 and 6.1.1.4'
Au Au -4.4197 7.2980 'International Tables Vol C Tables 4.2.6.8 and 6.1.1.4'
Cl Cl 0.3639 0.7018 'International Tables Vol C Tables 4.2.6.8 and 6.1.1.4'
O O 0.0492 0.0322 'International Tables Vol C Tables 4.2.6.8 and 6.1.1.4'

loop_
_geom_angle_atom_site_label_1
_geom_angle_atom_site_label_2
_geom_angle_atom_site_label_3
_geom_angle
_geom_angle_site_symmetry_1
_geom_angle_site_symmetry_3
C1 O1 C10 116.4(3) . 4_465
C5 O2 C1 114.6(3) . .
C2 O3 H3 109.5 . .
C3 O4 H4 109.5 . .
C6 O5 H5 109.5 . .
C4 O6 C7 117.0(3) . .
C7 O7 C11 114.5(3) . .
C8 O8 H8 109.5 . .
C9 O9 H9 109.5 . .
C12 O10 H10 109.5 . .
O1 C1 O2 111.5(3) . .
O1 C1 H1 109.5 . .
O1 C1 C2 108.4(3) . .
O2 C1 H1 109.5 . .
O2 C1 C2 108.5(3) . .
C2 C1 H1 109.5 . .
O3 C2 C1 107.6(3) . .
O3 C2 H2 109.9 . .
O3 C2 C3 109.2(3) . .
C1 C2 H2 109.9 . .
C3 C2 C1 110.3(3) . .
C3 C2 H2 109.9 . .
O4 C3 C2 109.2(3) . .
O4 C3 H3A 109.1 . .
O4 C3 C4 109.0(3) . .
C2 C3 H3A 109.1 . .
C2 C3 C4 111.3(3) . .
C4 C3 H3A 109.1 . .
O6 C4 C3 108.9(3) . .
O6 C4 H4A 109.4 . .
O6 C4 C5 111.6(3) . .
C3 C4 H4A 109.4 . .
C3 C4 C5 108.0(3) . .
C5 C4 H4A 109.4 . .
O2 C5 C4 109.4(3) . .
O2 C5 H5A 109.4 . .
O2 C5 C6 108.6(3) . .
C4 C5 H5A 109.4 . .
C6 C5 C4 110.6(3) . .
C6 C5 H5A 109.4 . .
O5 C6 C5 111.6(3) . .
O5 C6 H6A 109.3 . .
O5 C6 H6B 109.3 . .
C5 C6 H6A 109.3 . .
C5 C6 H6B 109.3 . .
H6A C6 H6B 108.0 . .
O6 C7 O7 111.2(3) . .
O6 C7 H7 108.7 . .
O6 C7 C8 109.0(3) . .
O7 C7 H7 108.7 . .
O7 C7 C8 110.5(3) . .
C8 C7 H7 108.7 . .
O8 C8 C7 109.4(3) . .
O8 C8 H8A 109.1 . .
O8 C8 C9 109.8(3) . .
C7 C8 H8A 109.1 . .
C9 C8 C7 110.1(3) . .
C9 C8 H8A 109.1 . .
O9 C9 C8 107.6(3) . .
O9 C9 H9A 109.4 . .
O9 C9 C10 110.6(3) . .
C8 C9 H9A 109.4 . .
C8 C9 C10 110.4(3) . .
C10 C9 H9A 109.4 . .
O1 C10 C9 109.4(3) 2_655 .
O1 C10 H10A 109.0 2_655 .
O1 C10 C11 110.3(3) 2_655 .
C9 C10 H10A 109.0 . .
C9 C10 C11 110.0(3) . .
C11 C10 H10A 109.0 . .
O7 C11 C10 109.0(3) . .
O7 C11 H11 109.4 . .
O7 C11 C12 105.6(3) . .
C10 C11 H11 109.4 . .
C12 C11 C10 114.0(3) . .
C12 C11 H11 109.4 . .
O10 C12 C11 110.8(4) . .
O10 C12 H12A 109.5 . .
O10 C12 H12B 109.5 . .
C11 C12 H12A 109.5 . .
C11 C12 H12B 109.5 . .
H12A C12 H12B 108.1 . .
C22 O11 C13 116.0(3) 2_655 .
C16 O12 C17 113.3(3) . .
C14 O13 H13 109.5 . .
C15 O14 H14 109.5 . .
C18 O15 H15 109.5 . .
C16 O16 C19 117.9(3) . .
C22 O17 C23 112.2(3) . .
C20 O18 H18 109.5 . .
C21 O19 H19 109.5 . .
C24 O20 H20 109.5 . .
O11 C13 H13A 109.5 . .
O11 C13 C14 106.0(3) . .
O11 C13 C17 111.0(3) . .
C14 C13 H13A 109.5 . .
C17 C13 H13A 109.5 . .
C17 C13 C14 111.2(3) . .
O13 C14 C13 111.4(3) . .
O13 C14 H14A 109.1 . .
O13 C14 C15 110.6(3) . .
C13 C14 H14A 109.1 . .
C15 C14 C13 107.6(3) . .
C15 C14 H14A 109.1 . .
O14 C15 C14 111.2(3) . .
O14 C15 H15A 109.0 . .
O14 C15 C16 108.5(3) . .
C14 C15 H15A 109.0 . .
C14 C15 C16 110.2(3) . .
C16 C15 H15A 109.0 . .
O12 C16 C15 111.1(3) . .
O12 C16 H16 109.0 . .
O16 C16 O12 110.5(3) . .
O16 C16 C15 108.1(3) . .
O16 C16 H16 109.0 . .
C15 C16 H16 109.0 . .
O12 C17 C13 108.4(3) . .
O12 C17 H17 109.1 . .
O12 C17 C18 105.5(3) . .
C13 C17 H17 109.1 . .
C13 C17 C18 115.4(3) . .
C18 C17 H17 109.1 . .
O15 C18 C17 111.7(3) . .
O15 C18 H18A 109.3 . .
O15 C18 H18B 109.3 . .
C17 C18 H18A 109.3 . .
C17 C18 H18B 109.3 . .
H18A C18 H18B 108.0 . .
O16 C19 H19A 109.4 . .
O16 C19 C20 107.0(3) . .
O16 C19 C23 111.3(3) . .
C20 C19 H19A 109.4 . .
C20 C19 C23 110.2(3) . .
C23 C19 H19A 109.4 . .
O18 C20 C19 112.6(3) . .
O18 C20 H20A 108.4 . .
O18 C20 C21 109.3(3) . .
C19 C20 H20A 108.4 . .
C21 C20 C19 109.6(3) . .
C21 C20 H20A 108.4 . .
O19 C21 C20 110.5(3) . .
O19 C21 H21 108.4 . .
O19 C21 C22 109.3(3) . .
C20 C21 H21 108.4 . .
C20 C21 C22 111.9(3) . .
C22 C21 H21 108.4 . .
O11 C22 C21 109.6(3) 4_465 .
O11 C22 H22 108.3 4_465 .
O17 C22 O11 111.2(3) . 4_465
O17 C22 C21 111.1(3) . .
O17 C22 H22 108.3 . .
C21 C22 H22 108.3 . .
O17 C23 C19 108.4(3) . .
O17 C23 H23 108.9 . .
O17 C23 C24 106.4(3) . .
C19 C23 H23 108.9 . .
C19 C23 C24 115.0(3) . .
C24 C23 H23 108.9 . .
O20 C24 C23 109.1(3) . .
O20 C24 H24A 109.9 . .
O20 C24 H24B 109.9 . .
C23 C24 H24A 109.9 . .
C23 C24 H24B 109.9 . .
H24A C24 H24B 108.3 . .
C34 O21 C25 117.2(3) . .
C28 O22 C29 113.7(3) . .
C26 O23 H23A 109.5 . .
C27 O24 H24 109.5 . .
C30 O25 H25 109.5 . .
C28 O26 C31 116.7(3) . .
C34 O27 C35 114.7(3) . 4_465
C32 O28 H28 109.5 . .
C33 O29 H29 109.5 . .
C36 O30 H30 109.5 . .
O21 C25 H25A 109.6 . .
O21 C25 C26 106.8(3) . .
O21 C25 C29 110.6(3) . .
C26 C25 H25A 109.6 . .
C26 C25 C29 110.4(3) . .
C29 C25 H25A 109.6 . .
O23 C26 C25 108.7(3) . .
O23 C26 H26 110.1 . .
O23 C26 C27 109.9(3) . .
C25 C26 H26 110.1 . .
C25 C26 C27 107.9(3) . .
C27 C26 H26 110.1 . .
O24 C27 C26 111.2(3) . .
O24 C27 H27 108.1 . .
O24 C27 C28 112.4(3) . .
C26 C27 H27 108.1 . .
C28 C27 C26 108.8(3) . .
C28 C27 H27 108.1 . .
O22 C28 O26 112.1(3) . .
O22 C28 C27 111.5(3) . .
O22 C28 H28A 108.5 . .
O26 C28 C27 107.5(3) . .
O26 C28 H28A 108.5 . .
C27 C28 H28A 108.5 . .
O22 C29 C25 108.6(3) . .
O22 C29 H29A 109.3 . .
O22 C29 C30 105.7(3) . .
C25 C29 H29A 109.3 . .
C30 C29 C25 114.4(3) . .
C30 C29 H29A 109.3 . .
O25 C30 C29 113.7(3) . .
O25 C30 H30A 108.8 . .
O25 C30 H30B 108.8 . .
C29 C30 H30A 108.8 . .
C29 C30 H30B 108.8 . .
H30A C30 H30B 107.7 . .
O26 C31 H31 109.1 . .
O26 C31 C32 108.1(3) . .
O26 C31 C35 111.2(3) . .
C32 C31 H31 109.1 . .
C32 C31 C35 110.3(3) . .
C35 C31 H31 109.1 . .
O28 C32 C31 107.9(3) . .
O28 C32 H32 109.5 . .
O28 C32 C33 112.9(3) . 2_655
C31 C32 H32 109.5 . .
C33 C32 C31 107.5(3) 2_655 .
C33 C32 H32 109.5 2_655 .
O29 C33 C32 112.3(3) . 4_465
O29 C33 H33 107.1 . .
O29 C33 C34 111.2(3) . .
C32 C33 H33 107.1 4_465 .
C34 C33 C32 111.6(3) . 4_465
C34 C33 H33 107.1 . .
O21 C34 O27 109.8(3) . .
O21 C34 C33 107.4(3) . .
O21 C34 H34 109.6 . .
O27 C34 C33 110.8(3) . .
O27 C34 H34 109.6 . .
C33 C34 H34 109.6 . .
O27 C35 C31 108.7(3) 2_655 .
O27 C35 H35 108.7 2_655 .
O27 C35 C36 106.9(3) 2_655 .
C31 C35 H35 108.7 . .
C31 C35 C36 115.1(3) . .
C36 C35 H35 108.7 . .
O30 C36 C35 108.8(3) . .
O30 C36 H36A 109.9 . .
O30 C36 H36B 109.9 . .
C35 C36 H36A 109.9 . .
C35 C36 H36B 109.9 . .
H36A C36 H36B 108.3 . .
Cl1 Au1 Cl1 89.75(4) 4_465 3_675
Cl1 Au1 Cl1 89.75(4) 2_655 3_675
Cl1 Au1 Cl1 172.5(6) . 3_675
Cl1 Au1 Cl1 89.76(4) . 4_465
Cl1 Au1 Cl1 172.5(6) 4_465 2_655
Cl1 Au1 Cl1 89.75(4) . 2_655
Cl1A Au1 Cl1 131.1(3) 2_655 .
Cl1A Au1 Cl1 42.0(3) . .
Cl1A Au1 Cl1 50.0(3) 4_465 .
Cl1A Au1 Cl1 139.2(3) 3_675 .
Cl1A Au1 Cl1 139.2(3) 2_655 4_465
Cl1A Au1 Cl1 131.1(3) . 4_465
Cl1A Au1 Cl1 42.0(3) 4_465 4_465
Cl1A Au1 Cl1 50.0(3) 3_675 4_465
Cl1A Au1 Cl1 131.1(3) 3_675 2_655
Cl1A Au1 Cl1 50.0(3) . 2_655
Cl1A Au1 Cl1 42.0(3) 2_655 2_655
Cl1A Au1 Cl1 139.2(3) 4_465 2_655
Cl1A Au1 Cl1 139.2(3) . 3_675
Cl1A Au1 Cl1 50.0(3) 2_655 3_675
Cl1A Au1 Cl1 42.0(3) 3_675 3_675
Cl1A Au1 Cl1 131.1(3) 4_465 3_675
Cl1A Au1 Cl1A 89.38(6) 4_465 3_675
Cl1A Au1 Cl1A 89.38(6) 2_655 3_675
Cl1A Au1 Cl1A 168.0(6) . 3_675
Cl1A Au1 Cl1A 168.0(6) 2_655 4_465
Cl1A Au1 Cl1A 89.38(6) . 4_465
Cl1A Au1 Cl1A 89.38(6) . 2_655

loop_
_geom_bond_atom_site_label_1
_geom_bond_atom_site_label_2
_geom_bond_distance
_geom_bond_site_symmetry_2
O1 C1 1.400(5) .
O1 C10 1.408(5) 4_465
O2 C1 1.447(4) .
O2 C5 1.413(4) .
O3 H3 0.8400 .
O3 C2 1.428(4) .
O4 H4 0.8400 .
O4 C3 1.459(4) .
O5 H5 0.8400 .
O5 C6 1.407(6) .
O6 C4 1.412(5) .
O6 C7 1.417(5) .
O7 C7 1.433(4) .
O7 C11 1.441(5) .
O8 H8 0.8400 .
O8 C8 1.436(4) .
O9 H9 0.8400 .
O9 C9 1.443(4) .
O10 H10 0.8400 .
O10 C12 1.415(6) .
C1 H1 1.0000 .
C1 C2 1.553(5) .
C2 H2 1.0000 .
C2 C3 1.482(5) .
C3 H3A 1.0000 .
C3 C4 1.533(5) .
C4 H4A 1.0000 .
C4 C5 1.551(5) .
C5 H5A 1.0000 .
C5 C6 1.508(5) .
C6 H6A 0.9900 .
C6 H6B 0.9900 .
C7 H7 1.0000 .
C7 C8 1.530(5) .
C8 H8A 1.0000 .
C8 C9 1.519(5) .
C9 H9A 1.0000 .
C9 C10 1.523(5) .
C10 O1 1.408(5) 2_655
C10 H10A 1.0000 .
C10 C11 1.528(5) .
C11 H11 1.0000 .
C11 C12 1.505(5) .
C12 H12A 0.9900 .
C12 H12B 0.9900 .
O11 C13 1.461(4) .
O11 C22 1.426(5) 2_655
O12 C16 1.423(4) .
O12 C17 1.455(4) .
O13 H13 0.8400 .
O13 C14 1.420(4) .
O14 H14 0.8400 .
O14 C15 1.415(4) .
O15 H15 0.8400 .
O15 C18 1.438(4) .
O16 C16 1.406(4) .
O16 C19 1.427(5) .
O17 C22 1.408(4) .
O17 C23 1.451(5) .
O18 H18 0.8400 .
O18 C20 1.418(4) .
O19 H19 0.8400 .
O19 C21 1.454(4) .
O20 H20 0.8400 .
O20 C24 1.428(5) .
C13 H13A 1.0000 .
C13 C14 1.517(5) .
C13 C17 1.499(5) .
C14 H14A 1.0000 .
C14 C15 1.508(5) .
C15 H15A 1.0000 .
C15 C16 1.542(5) .
C16 H16 1.0000 .
C17 H17 1.0000 .
C17 C18 1.511(5) .
C18 H18A 0.9900 .
C18 H18B 0.9900 .
C19 H19A 1.0000 .
C19 C20 1.501(5) .
C19 C23 1.524(5) .
C20 H20A 1.0000 .
C20 C21 1.493(5) .
C21 H21 1.0000 .
C21 C22 1.517(5) .
C22 O11 1.425(4) 4_465
C22 H22 1.0000 .
C23 H23 1.0000 .
C23 C24 1.532(5) .
C24 H24A 0.9900 .
C24 H24B 0.9900 .
O21 C25 1.427(4) .
O21 C34 1.425(4) .
O22 C28 1.387(4) .
O22 C29 1.432(4) .
O23 H23A 0.8400 .
O23 C26 1.427(4) .
O24 H24 0.8400 .
O24 C27 1.418(4) .
O25 H25 0.8400 .
O25 C30 1.395(5) .
O26 C28 1.401(4) .
O26 C31 1.445(4) .
O27 C34 1.426(4) .
O27 C35 1.426(5) 4_465
O28 H28 0.8400 .
O28 C32 1.404(4) .
O29 H29 0.8400 .
O29 C33 1.441(4) .
O30 H30 0.8400 .
O30 C36 1.404(5) .
C25 H25A 1.0000 .
C25 C26 1.510(5) .
C25 C29 1.523(5) .
C26 H26 1.0000 .
C26 C27 1.555(5) .
C27 H27 1.0000 .
C27 C28 1.538(5) .
C28 H28A 1.0000 .
C29 H29A 1.0000 .
C29 C30 1.502(5) .
C30 H30A 0.9900 .
C30 H30B 0.9900 .
C31 H31 1.0000 .
C31 C32 1.515(5) .
C31 C35 1.515(5) .
C32 H32 1.0000 .
C32 C33 1.512(5) 2_655
C33 C32 1.512(5) 4_465
C33 H33 1.0000 .
C33 C34 1.510(5) .
C34 H34 1.0000 .
C35 O27 1.426(5) 2_655
C35 H35 1.0000 .
C35 C36 1.533(4) .
C36 H36A 0.9900 .
C36 H36B 0.9900 .
Au1 Cl1 2.270(6) 2_655
Au1 Cl1 2.270(6) 3_675
Au1 Cl1 2.270(6) 4_465
Au1 Cl1 2.270(6) .
Au1 Cl1A 2.243(6) 4_465
Au1 Cl1A 2.243(6) 3_675
Au1 Cl1A 2.243(6) 2_655
Au1 Cl1A 2.243(6) .

loop_
_geom_hbond_atom_site_label_D
_geom_hbond_atom_site_label_H
_geom_hbond_atom_site_label_A
_geom_hbond_distance_DH
_geom_hbond_distance_HA
_geom_hbond_distance_DA
_geom_hbond_angle_DHA
_geom_hbond_site_symmetry_A
O3 H3 O9 0.84 1.99 2.770(4) 155.2 4_465
O4 H4 O8 0.84 1.95 2.779(4) 166.7 .
O5 H5 O19 0.84 2.13 2.794(4) 136.2 .
O13 H13 O19 0.84 2.04 2.871(4) 168.7 2_655
O19 H19 O13 0.84 2.11 2.871(4) 149.6 4_465
O23 H23A O29 0.84 2.08 2.904(4) 168.5 .
O24 H24 O28 0.84 2.06 2.832(4) 151.6 .
O28 H28 O4 0.84 1.95 2.771(3) 165.6 2_655

loop_
_geom_torsion_atom_site_label_1
_geom_torsion_atom_site_label_2
_geom_torsion_atom_site_label_3
_geom_torsion_atom_site_label_4
_geom_torsion
_geom_torsion_site_symmetry_1
_geom_torsion_site_symmetry_2
_geom_torsion_site_symmetry_3
_geom_torsion_site_symmetry_4
O1 C1 C2 O3 53.0(4) . . . .
O1 C1 C2 C3 -66.1(4) . . . .
O1 C10 C11 O7 -177.9(3) 2_655 . . .
O1 C10 C11 C12 64.5(5) 2_655 . . .
O2 C1 C2 O3 174.2(3) . . . .
O2 C1 C2 C3 55.2(4) . . . .
O2 C5 C6 O5 -68.0(4) . . . .
O3 C2 C3 O4 65.6(4) . . . .
O3 C2 C3 C4 -174.0(3) . . . .
O4 C3 C4 O6 -62.0(4) . . . .
O4 C3 C4 C5 176.6(3) . . . .
O6 C4 C5 O2 -176.9(3) . . . .
O6 C4 C5 C6 63.5(4) . . . .
O6 C7 C8 O8 52.7(4) . . . .
O6 C7 C8 C9 -68.1(4) . . . .
O7 C7 C8 O8 175.2(3) . . . .
O7 C7 C8 C9 54.4(4) . . . .
O7 C11 C12 O10 -69.5(4) . . . .
O8 C8 C9 O9 64.5(4) . . . .
O8 C8 C9 C10 -174.7(3) . . . .
O9 C9 C10 O1 -63.8(4) . . . 2_655
O9 C9 C10 C11 174.9(3) . . . .
C1 O2 C5 C4 62.3(4) . . . .
C1 O2 C5 C6 -176.9(3) . . . .
C1 C2 C3 O4 -176.3(3) . . . .
C1 C2 C3 C4 -55.9(4) . . . .
C2 C3 C4 O6 177.5(3) . . . .
C2 C3 C4 C5 56.1(4) . . . .
C3 C4 C5 O2 -57.2(4) . . . .
C3 C4 C5 C6 -176.8(3) . . . .
C4 O6 C7 O7 109.8(3) . . . .
C4 O6 C7 C8 -128.2(3) . . . .
C4 C5 C6 O5 52.1(4) . . . .
C5 O2 C1 O1 59.1(4) . . . .
C5 O2 C1 C2 -60.2(4) . . . .
C7 O6 C4 C3 127.8(3) . . . .
C7 O6 C4 C5 -113.1(3) . . . .
C7 O7 C11 C10 60.2(4) . . . .
C7 O7 C11 C12 -176.9(3) . . . .
C7 C8 C9 O9 -174.9(3) . . . .
C7 C8 C9 C10 -54.1(4) . . . .
C8 C9 C10 O1 177.2(3) . . . 2_655
C8 C9 C10 C11 55.9(4) . . . .
C9 C10 C11 O7 -57.1(4) . . . .
C9 C10 C11 C12 -174.7(4) . . . .
C10 O1 C1 O2 112.4(3) 4_465 . . .
C10 O1 C1 C2 -128.3(3) 4_465 . . .
C10 C11 C12 O10 50.0(5) . . . .
C11 O7 C7 O6 62.1(4) . . . .
C11 O7 C7 C8 -59.2(4) . . . .
O11 C13 C14 O13 -58.4(4) . . . .
O11 C13 C14 C15 -179.8(3) . . . .
O11 C13 C17 O12 -177.9(3) . . . .
O11 C13 C17 C18 64.0(4) . . . .
O12 C17 C18 O15 -59.0(4) . . . .
O13 C14 C15 O14 62.5(4) . . . .
O13 C14 C15 C16 -177.2(3) . . . .
O14 C15 C16 O12 177.3(3) . . . .
O14 C15 C16 O16 55.9(4) . . . .
O16 C19 C20 O18 -61.5(4) . . . .
O16 C19 C20 C21 176.6(3) . . . .
O16 C19 C23 O17 -178.0(3) . . . .
O16 C19 C23 C24 63.0(4) . . . .
O17 C23 C24 O20 -58.7(4) . . . .
O18 C20 C21 O19 62.0(4) . . . .
O18 C20 C21 C22 -176.0(3) . . . .
O19 C21 C22 O11 53.5(4) . . . 4_465
O19 C21 C22 O17 176.7(3) . . . .
C13 C14 C15 O14 -175.7(3) . . . .
C13 C14 C15 C16 -55.3(4) . . . .
C13 C17 C18 O15 60.6(4) . . . .
C14 C13 C17 O12 -60.3(4) . . . .
C14 C13 C17 C18 -178.3(3) . . . .
C14 C15 C16 O12 55.3(4) . . . .
C14 C15 C16 O16 -66.1(4) . . . .
C16 O12 C17 C13 59.4(4) . . . .
C16 O12 C17 C18 -176.4(3) . . . .
C16 O16 C19 C20 127.7(3) . . . .
C16 O16 C19 C23 -111.8(3) . . . .
C17 O12 C16 O16 62.5(4) . . . .
C17 O12 C16 C15 -57.4(4) . . . .
C17 C13 C14 O13 -179.1(3) . . . .
C17 C13 C14 C15 59.5(4) . . . .
C19 O16 C16 O12 105.1(3) . . . .
C19 O16 C16 C15 -133.1(3) . . . .
C19 C20 C21 O19 -174.2(3) . . . .
C19 C20 C21 C22 -52.1(4) . . . .
C19 C23 C24 O20 61.4(5) . . . .
C20 C19 C23 O17 -59.5(4) . . . .
C20 C19 C23 C24 -178.4(3) . . . .
C20 C21 C22 O11 -69.2(4) . . . 4_465
C20 C21 C22 O17 54.0(4) . . . .
C22 O11 C13 C14 128.8(3) 2_655 . . .
C22 O11 C13 C17 -110.4(3) 2_655 . . .
C22 O17 C23 C19 62.0(4) . . . .
C22 O17 C23 C24 -173.8(3) . . . .
C23 O17 C22 O11 63.1(4) . . . 4_465
C23 O17 C22 C21 -59.3(4) . . . .
C23 C19 C20 O18 177.3(3) . . . .
C23 C19 C20 C21 55.4(4) . . . .
O21 C25 C26 O23 -62.7(4) . . . .
O21 C25 C26 C27 178.1(3) . . . .
O21 C25 C29 O22 -177.9(3) . . . .
O21 C25 C29 C30 64.3(4) . . . .
O22 C29 C30 O25 -60.7(4) . . . .
O23 C26 C27 O24 62.8(4) . . . .
O23 C26 C27 C28 -172.8(3) . . . .
O24 C27 C28 O22 179.5(3) . . . .
O24 C27 C28 O26 56.3(4) . . . .
O26 C31 C32 O28 -57.8(4) . . . .
O26 C31 C32 C33 -179.8(3) . . . 2_655
O26 C31 C35 O27 -179.7(2) . . . 2_655
O26 C31 C35 C36 60.4(4) . . . .
O27 C35 C36 O30 -61.8(4) 2_655 . . .
O29 C33 C34 O21 60.0(4) . . . .
O29 C33 C34 O27 179.9(3) . . . .
C25 O21 C34 O27 106.5(3) . . . .
C25 O21 C34 C33 -133.0(3) . . . .
C25 C26 C27 O24 -178.8(3) . . . .
C25 C26 C27 C28 -54.4(4) . . . .
C25 C29 C30 O25 58.8(4) . . . .
C26 C25 C29 O22 -59.8(4) . . . .
C26 C25 C29 C30 -177.7(3) . . . .
C26 C27 C28 O22 55.9(4) . . . .
C26 C27 C28 O26 -67.4(4) . . . .
C28 O22 C29 C25 61.4(4) . . . .
C28 O22 C29 C30 -175.4(3) . . . .
C28 O26 C31 C32 130.2(3) . . . .
C28 O26 C31 C35 -108.7(3) . . . .
C29 O22 C28 O26 60.0(4) . . . .
C29 O22 C28 C27 -60.6(4) . . . .
C29 C25 C26 O23 176.9(3) . . . .
C29 C25 C26 C27 57.7(4) . . . .
C31 O26 C28 O22 108.1(3) . . . .
C31 O26 C28 C27 -129.0(3) . . . .
C31 C35 C36 O30 59.0(4) . . . .
C32 C31 C35 O27 -59.9(4) . . . 2_655
C32 C31 C35 C36 -179.7(3) . . . .
C32 C33 C34 O21 -66.3(4) 4_465 . . .
C32 C33 C34 O27 53.6(4) 4_465 . . .
C34 O21 C25 C26 129.1(3) . . . .
C34 O21 C25 C29 -110.7(3) . . . .
C35 O27 C34 O21 62.3(4) 4_465 . . .
C35 O27 C34 C33 -56.2(4) 4_465 . . .
C35 C31 C32 O28 -179.5(3) . . . .
C35 C31 C32 C33 58.5(4) . . . 2_655

loop_
_smtbx_masks_void_nr
_smtbx_masks_void_average_x
_smtbx_masks_void_average_y
_smtbx_masks_void_average_z
_smtbx_masks_void_volume
_smtbx_masks_void_count_electrons
1 0.000 0.000 -0.633 1219.2 204.2
2 0.000 0.500 0.440 1282.0 138.7
3 0.500 0.000 0.560 1282.0 143.6
4 0.500 0.500 -0.415 1219.2 204.7
